data_8103220
loop_
_publ_author_name
'Kwang Ha'

_publ_section_title
;
 Crystal structure of dichloro(2-pyridinealdoxime-?2N,N')palladium(II),
 PdCl2(C6H6N2O)
;
_journal_issue 4
_journal_name_full 'Zeitschrift f\"ur Kristallographie - New Crystal Structures'
_journal_page_first 525
_journal_volume 226
_journal_year 2011
_chemical_formula_moiety 'C6 H6 Cl2 N2 O Pd'
_chemical_formula_sum 'C6 H6 Cl2 N2 O Pd'
_chemical_formula_weight 299.43
_chemical_name_systematic
; 
Dichloro(2-pyridinealdoxime-\k^2^N,N')palladium(II)
;
_space_group_IT_number 14
_symmetry_cell_setting monoclinic
_symmetry_space_group_name_Hall '-P 2ybc'
_symmetry_space_group_name_H-M 'P 1 21/c 1'
_atom_sites_solution_hydrogens geom
_atom_sites_solution_primary direct
_atom_sites_solution_secondary difmap
_audit_creation_method SHELXL-97
_cell_angle_alpha 90.00
_cell_angle_beta 100.506(2)
_cell_angle_gamma 90.00
_cell_formula_units_Z 4
_cell_length_a 6.1726(7)
_cell_length_b 15.9478(18)
_cell_length_c 9.1145(10)
_cell_measurement_reflns_used 2472
_cell_measurement_temperature 200(2)
_cell_measurement_theta_max 28.07
_cell_measurement_theta_min 2.55
_cell_volume 882.18(17)
_computing_cell_refinement 'SAINT (Bruker, 2000)'
_computing_data_collection 'SMART (Bruker, 2000)'
_computing_data_reduction 'SAINT (Bruker, 2000)'
_computing_molecular_graphics 'ORTEP-III (Farrugia, 1997) and PLATON (Spek, 2003)'
_computing_publication_material SHELXL97
_computing_structure_refinement 'SHELXL-97 (Sheldrick, 1997)'
_computing_structure_solution 'SHELXS-97 (Sheldrick, 1997)'
_diffrn_ambient_temperature 200(2)
_diffrn_measured_fraction_theta_full 0.988
_diffrn_measured_fraction_theta_max 0.988
_diffrn_measurement_device_type 'Bruker SMART 1000 CCD'
_diffrn_measurement_method '\f and \w scans'
_diffrn_radiation_monochromator graphite
_diffrn_radiation_source 'fine-focus sealed tube'
_diffrn_radiation_type MoK\a
_diffrn_radiation_wavelength 0.71073
_diffrn_reflns_av_R_equivalents 0.0491
_diffrn_reflns_av_sigmaI/netI 0.0672
_diffrn_reflns_limit_h_max 8
_diffrn_reflns_limit_h_min -7
_diffrn_reflns_limit_k_max 21
_diffrn_reflns_limit_k_min -20
_diffrn_reflns_limit_l_max 12
_diffrn_reflns_limit_l_min -11
_diffrn_reflns_number 6412
_diffrn_reflns_theta_full 28.29
_diffrn_reflns_theta_max 28.29
_diffrn_reflns_theta_min 2.55
_diffrn_standards_decay_% 0
_diffrn_standards_interval_count 0
_diffrn_standards_interval_time 0
_diffrn_standards_number 0
_exptl_absorpt_coefficient_mu 2.657
_exptl_absorpt_correction_T_max 1.000
_exptl_absorpt_correction_T_min 0.806
_exptl_absorpt_correction_type multi-scan
_exptl_absorpt_process_details SADABS
_exptl_crystal_colour yellow
_exptl_crystal_density_diffrn 2.254
_exptl_crystal_density_method 'not measured'
_exptl_crystal_description stick
_exptl_crystal_F_000 576
_exptl_crystal_size_max 0.23
_exptl_crystal_size_mid 0.08
_exptl_crystal_size_min 0.07
_refine_diff_density_max 1.544
_refine_diff_density_min -1.365
_refine_diff_density_rms 0.210
_refine_ls_extinction_method none
_refine_ls_goodness_of_fit_ref 1.014
_refine_ls_hydrogen_treatment mixed
_refine_ls_matrix_type full
_refine_ls_number_parameters 113
_refine_ls_number_reflns 2169
_refine_ls_number_restraints 0
_refine_ls_restrained_S_all 1.014
_refine_ls_R_factor_all 0.0758
_refine_ls_R_factor_gt 0.0374
_refine_ls_shift/su_max 0.000
_refine_ls_shift/su_mean 0.000
_refine_ls_structure_factor_coef Fsqd
_refine_ls_weighting_details 'calc w=1/[\s^2^(Fo^2^)+(0.0405P)^2^+0.0000P] where P=(Fo^2^+2Fc^2^)/3'
_refine_ls_weighting_scheme calc
_refine_ls_wR_factor_gt 0.0752
_refine_ls_wR_factor_ref 0.0987
_reflns_number_gt 1465
_reflns_number_total 2169
_reflns_threshold_expression >2sigma(I)
_cod_data_source_file 1267-3543.cff
_cod_data_source_block pdcl2(pyal)
_cod_depositor_comments
;
The following automatic conversions were performed:

'_symmetry_cell_setting' value 'Monoclinic' changed to 'monoclinic'
according to /home/saulius/struct/CIF-dictionaries/cif_core.dic
dictionary named 'cif_core.dic' version 2.4.1 from
2010-06-29.

'_exptl_absorpt_correction_type' value 'Multi-scan'
changed to 'multi-scan' according to
/home/saulius/struct/CIF-dictionaries/cif_core.dic dictionary named
'cif_core.dic' version 2.4.1 from 2010-06-29.

Automatic conversion script
Id: cif_fix_values 1715 2011-07-08 13:25:40Z adriana 
;
_cod_original_sg_symbol_H-M 'P 21/c'
_cod_database_code 8103220

loop_
_symmetry_equiv_pos_as_xyz
'x, y, z'
'-x, y+1/2, -z+1/2'
'-x, -y, -z'
'x, -y-1/2, z-1/2'

loop_
_atom_site_label
_atom_site_type_symbol
_atom_site_fract_x
_atom_site_fract_y
_atom_site_fract_z
_atom_site_U_iso_or_equiv
_atom_site_adp_type
_atom_site_occupancy
_atom_site_symmetry_multiplicity
_atom_site_calc_flag
_atom_site_refinement_flags
Pd1 Pd -0.00742(7) 0.27638(3) 0.45139(5) 0.02522(15) Uani 1 1 d .
Cl1 Cl -0.1734(2) 0.39831(9) 0.50493(18) 0.0374(4) Uani 1 1 d .
Cl2 Cl -0.2273(2) 0.19458(9) 0.56953(16) 0.0328(3) Uani 1 1 d .
O1 O 0.2148(7) 0.4243(3) 0.3381(6) 0.0430(12) Uani 1 1 d .
H1O H 0.124(10) 0.441(4) 0.382(8) 0.05(2) Uiso 1 1 d .
N1 N 0.1622(7) 0.1794(3) 0.3813(5) 0.0279(10) Uani 1 1 d .
N2 N 0.2030(7) 0.3394(3) 0.3492(5) 0.0297(11) Uani 1 1 d .
C1 C 0.1352(9) 0.0975(4) 0.4002(7) 0.0379(15) Uani 1 1 d .
H1 H 0.0297 0.0793 0.4573 0.045 Uiso 1 1 calc R
C2 C 0.2556(10) 0.0382(4) 0.3393(7) 0.0437(16) Uani 1 1 d .
H2 H 0.2333 -0.0199 0.3546 0.052 Uiso 1 1 calc R
C3 C 0.4082(9) 0.0641(4) 0.2561(7) 0.0393(15) Uani 1 1 d .
H3 H 0.4915 0.0242 0.2124 0.047 Uiso 1 1 calc R
C4 C 0.4388(9) 0.1494(4) 0.2371(7) 0.0340(14) Uani 1 1 d .
H4 H 0.5444 0.1687 0.1810 0.041 Uiso 1 1 calc R
C5 C 0.3144(9) 0.2053(3) 0.3003(6) 0.0291(13) Uani 1 1 d .
C6 C 0.3358(9) 0.2955(3) 0.2881(6) 0.0303(13) Uani 1 1 d .
H6 H 0.4417 0.3204 0.2380 0.036 Uiso 1 1 calc R

loop_
_atom_site_aniso_label
_atom_site_aniso_U_11
_atom_site_aniso_U_22
_atom_site_aniso_U_33
_atom_site_aniso_U_23
_atom_site_aniso_U_13
_atom_site_aniso_U_12
Pd1 0.0254(2) 0.0221(2) 0.0308(3) -0.00054(18) 0.01222(18) 0.00015(17)
Cl1 0.0388(8) 0.0247(8) 0.0555(10) -0.0023(7) 0.0264(7) 0.0025(6)
Cl2 0.0329(8) 0.0295(8) 0.0402(8) 0.0037(6) 0.0181(7) -0.0009(6)
O1 0.046(3) 0.020(2) 0.072(3) -0.001(2) 0.034(3) -0.0055(18)
N1 0.025(2) 0.026(3) 0.033(3) -0.006(2) 0.008(2) 0.0045(19)
N2 0.030(3) 0.022(3) 0.040(3) -0.002(2) 0.013(2) -0.0024(19)
C1 0.037(3) 0.024(3) 0.056(4) 0.002(3) 0.020(3) -0.004(2)
C2 0.058(4) 0.023(3) 0.056(4) -0.001(3) 0.026(4) 0.004(3)
C3 0.040(4) 0.031(4) 0.051(4) -0.008(3) 0.018(3) 0.008(3)
C4 0.029(3) 0.034(3) 0.042(4) -0.004(3) 0.015(3) 0.000(2)
C5 0.026(3) 0.031(3) 0.032(3) -0.004(2) 0.009(3) 0.000(2)
C6 0.028(3) 0.031(3) 0.036(3) -0.001(3) 0.016(3) -0.007(2)

loop_
_atom_type_symbol
_atom_type_description
_atom_type_scat_dispersion_real
_atom_type_scat_dispersion_imag
_atom_type_scat_source
C C 0.0033 0.0016 'International Tables Vol C Tables 4.2.6.8 and 6.1.1.4'
H H 0.0000 0.0000 'International Tables Vol C Tables 4.2.6.8 and 6.1.1.4'
Cl Cl 0.1484 0.1585 'International Tables Vol C Tables 4.2.6.8 and 6.1.1.4'
N N 0.0061 0.0033 'International Tables Vol C Tables 4.2.6.8 and 6.1.1.4'
O O 0.0106 0.0060 'International Tables Vol C Tables 4.2.6.8 and 6.1.1.4'
Pd Pd -0.9988 1.0072 'International Tables Vol C Tables 4.2.6.8 and 6.1.1.4'

loop_
_geom_angle_atom_site_label_1
_geom_angle_atom_site_label_2
_geom_angle_atom_site_label_3
_geom_angle
N2 Pd1 N1 79.70(18)
N2 Pd1 Cl2 175.00(13)
N1 Pd1 Cl2 95.61(13)
N2 Pd1 Cl1 91.48(13)
N1 Pd1 Cl1 170.92(13)
Cl2 Pd1 Cl1 93.27(5)
N2 O1 H1O 104(5)
C1 N1 C5 118.9(5)
C1 N1 Pd1 128.4(4)
C5 N1 Pd1 112.7(4)
C6 N2 O1 117.7(4)
C6 N2 Pd1 116.6(4)
O1 N2 Pd1 125.7(3)
N1 C1 C2 122.1(5)
N1 C1 H1 119.0
C2 C1 H1 119.0
C3 C2 C1 119.2(6)
C3 C2 H2 120.4
C1 C2 H2 120.4
C2 C3 C4 119.0(5)
C2 C3 H3 120.5
C4 C3 H3 120.5
C5 C4 C3 119.1(5)
C5 C4 H4 120.5
C3 C4 H4 120.5
N1 C5 C4 121.7(5)
N1 C5 C6 115.1(5)
C4 C5 C6 123.2(5)
N2 C6 C5 115.8(5)
N2 C6 H6 122.1
C5 C6 H6 122.1

loop_
_geom_bond_atom_site_label_1
_geom_bond_atom_site_label_2
_geom_bond_distance
Pd1 N2 2.002(4)
Pd1 N1 2.034(4)
Pd1 Cl2 2.2882(14)
Pd1 Cl1 2.2916(14)
O1 N2 1.360(6)
O1 H1O 0.79(6)
N1 C1 1.332(7)
N1 C5 1.361(7)
N2 C6 1.280(7)
C1 C2 1.380(8)
C1 H1 0.9500
C2 C3 1.376(8)
C2 H2 0.9500
C3 C4 1.388(8)
C3 H3 0.9500
C4 C5 1.371(7)
C4 H4 0.9500
C5 C6 1.450(7)
C6 H6 0.9500

loop_
_geom_hbond_atom_site_label_D
_geom_hbond_atom_site_label_H
_geom_hbond_atom_site_label_A
_geom_hbond_distance_DH
_geom_hbond_distance_HA
_geom_hbond_distance_DA
_geom_hbond_angle_DHA
_geom_hbond_site_symmetry_A
O1 H1O Cl1 0.79(6) 2.42(7) 3.091(4) 144(6) .
O1 H1O Cl1 0.79(6) 2.76(7) 3.202(5) 117(6) 3_566
C1 H1 Cl2 0.95 2.74 3.323(6) 120.0 .
C3 H3 O1 0.95 2.52 3.442(7) 164.4 2_645
C4 H4 Cl1 0.95 2.79 3.554(6) 138.4 4_665
C6 H6 Cl2 0.95 2.78 3.637(6) 150.3 4_665

loop_
_geom_torsion_atom_site_label_1
_geom_torsion_atom_site_label_2
_geom_torsion_atom_site_label_3
_geom_torsion_atom_site_label_4
_geom_torsion
N2 Pd1 N1 C1 -179.8(5)
Cl2 Pd1 N1 C1 1.9(5)
Cl1 Pd1 N1 C1 -165.8(6)
N2 Pd1 N1 C5 -2.7(4)
Cl2 Pd1 N1 C5 179.0(3)
Cl1 Pd1 N1 C5 11.3(11)
N1 Pd1 N2 C6 1.2(4)
Cl2 Pd1 N2 C6 21.4(19)
Cl1 Pd1 N2 C6 -176.6(4)
N1 Pd1 N2 O1 -179.5(5)
Cl2 Pd1 N2 O1 -159.4(13)
Cl1 Pd1 N2 O1 2.7(4)
C5 N1 C1 C2 -0.4(9)
Pd1 N1 C1 C2 176.5(5)
N1 C1 C2 C3 -0.1(10)
C1 C2 C3 C4 0.7(10)
C2 C3 C4 C5 -0.7(9)
C1 N1 C5 C4 0.5(8)
Pd1 N1 C5 C4 -177.0(4)
C1 N1 C5 C6 -178.8(5)
Pd1 N1 C5 C6 3.8(6)
C3 C4 C5 N1 0.1(9)
C3 C4 C5 C6 179.3(5)
O1 N2 C6 C5 -178.8(5)
Pd1 N2 C6 C5 0.5(6)
N1 C5 C6 N2 -2.9(7)
C4 C5 C6 N2 177.8(5)
